data_7114850
loop_
_publ_author_name
'Vasilyev, Aleksandr V.'
'Lindeman, Sergey V.'
'Kochi, Jay K.'

_publ_section_title
;
 Noncovalent binding of the halogens to aromatic donors. Discrete
 structures of labile Br2 complexes with benzene and toluene
;
_journal_issue 10
_journal_name_full 'Chemical Communications'
_journal_page_first 909
_journal_paper_doi 10.1039/b102148f
_journal_year 2001
_chemical_compound_source 'chemical synthesis'
_chemical_formula_sum 'C7 H8 Br2'
_chemical_formula_weight 251.95
_chemical_melting_point 'below -40C'
_chemical_name_systematic
; 
Toluene/Dibromine Molecular Complex 1:1
;
_space_group_IT_number 2
_symmetry_cell_setting triclinic
_symmetry_space_group_name_Hall '-P 1'
_symmetry_space_group_name_H-M 'P -1'
_atom_sites_solution_hydrogens geom
_atom_sites_solution_primary direct
_atom_sites_solution_secondary difmap
_audit_creation_method SHELXL
_cell_angle_alpha 79.761(3)
_cell_angle_beta 80.887(3)
_cell_angle_gamma 85.556(4)
_cell_formula_units_Z 4
_cell_length_a 5.5163(12)
_cell_length_b 11.715(2)
_cell_length_c 13.551(3)
_cell_measurement_reflns_used 6941
_cell_measurement_temperature 123(2)
_cell_measurement_theta_max 28
_cell_measurement_theta_min 2
_cell_volume 849.8(3)
_computing_cell_refinement 'SAINT V6.01 (BrukerAXS, 1997-99)'
_computing_data_collection 'SMART V5.054 (BrukerAXS, 1997-98)'
_computing_data_reduction 'SAINT & SADABS V2.06 (Sheldrick, 2000)'
_computing_molecular_graphics 'XP V5.06 (BrukerAXS, 1997-99)'
_computing_publication_material 'SHELXL-93, XCIF V5.05 (BrukerAXS, 1997-99)'
_computing_structure_refinement 'SHELXL-93 (Sheldrick, 1993)'
_computing_structure_solution 'SHELXS-86 (Sheldrick, 1990)'
_diffrn_ambient_temperature 123(2)
_diffrn_measurement_device 'Siemens/Bruker SMART 1K'
_diffrn_measurement_method
;
eight omega-scans, frame range 0.3 deg, full sphere 
;
_diffrn_radiation_monochromator graphite
_diffrn_radiation_source 'normal-focus sealed tube'
_diffrn_radiation_type MoK\a
_diffrn_radiation_wavelength 0.71073
_diffrn_reflns_av_R_equivalents 0.0766
_diffrn_reflns_av_sigmaI/netI 0.0534
_diffrn_reflns_limit_h_max 7
_diffrn_reflns_limit_h_min -7
_diffrn_reflns_limit_k_max 15
_diffrn_reflns_limit_k_min -15
_diffrn_reflns_limit_l_max 18
_diffrn_reflns_limit_l_min 0
_diffrn_reflns_number 19282
_diffrn_reflns_theta_max 29.23
_diffrn_reflns_theta_min 1.54
_diffrn_standards_decay_% none
_diffrn_standards_number none
_exptl_absorpt_coefficient_mu 9.454
_exptl_absorpt_correction_T_max 1.0
_exptl_absorpt_correction_T_min 0.056
_exptl_absorpt_correction_type 'Semi-empirical (SADABS procedure)'
_exptl_crystal_colour orange
_exptl_crystal_density_diffrn 1.969
_exptl_crystal_density_method none
_exptl_crystal_description 'long prism grown along capillary'
_exptl_crystal_F_000 480
_exptl_crystal_size_max 7.0
_exptl_crystal_size_mid 0.35
_exptl_crystal_size_min 0.25
_refine_diff_density_max 0.900
_refine_diff_density_min -1.151
_refine_diff_density_rms 0.151
_refine_ls_extinction_method none
_refine_ls_goodness_of_fit_all 1.037
_refine_ls_goodness_of_fit_obs 1.056
_refine_ls_hydrogen_treatment
;
riding and rotating model with Uiso=1.2Uiso/eq of an adjacent carbon atom
(1.5Uiso/eq for Me-hydrogens)
;
_refine_ls_matrix_type full
_refine_ls_number_parameters 165
_refine_ls_number_reflns 4350
_refine_ls_number_restraints 0
_refine_ls_restrained_S_all 1.115
_refine_ls_restrained_S_obs 1.056
_refine_ls_R_factor_all 0.0755
_refine_ls_R_factor_obs 0.0385
_refine_ls_shift/esd_max -0.005
_refine_ls_shift/esd_mean 0.000
_refine_ls_structure_factor_coef Fsqd
_refine_ls_weighting_details 'w=1/[\s^2^(Fo^2^)+(0.0463P)^2^+0.0000P] where P=(Fo^2^+2Fc^2^)/3'
_refine_ls_weighting_scheme calc
_refine_ls_wR_factor_all 0.1018
_refine_ls_wR_factor_obs 0.0803
_reflns_number_observed 3051
_reflns_number_total 4356
_reflns_observed_criterion >2sigma(I)
_cod_data_source_file b102148f.txt
_cod_data_source_block alexbsx
_cod_depositor_comments
;
The following automatic conversions were performed:

'_refine_ls_weighting_scheme' value 'calc
w=1/[\s^2^(Fo^2^)+(0.0463P)^2^+0.0000P] where P=(Fo^2^+2Fc^2^)/3' was
changed to 'calc'. New tag '_refine_ls_weighting_details' was
created. The value of the new tag was set to
'w=1/[\s^2^(Fo^2^)+(0.0463P)^2^+0.0000P] where P=(Fo^2^+2Fc^2^)/3'.

Automatic conversion script
Id: cif_fix_values 3143 2015-03-26 13:38:13Z robertas 
;
_cod_original_sg_symbol_H-M P-1
_cod_database_code 7114850

loop_
_symmetry_equiv_pos_as_xyz
'x, y, z'
'-x, -y, -z'

loop_
_atom_site_aniso_label
_atom_site_aniso_U_11
_atom_site_aniso_U_22
_atom_site_aniso_U_33
_atom_site_aniso_U_23
_atom_site_aniso_U_13
_atom_site_aniso_U_12
Br1 0.0351(2) 0.0332(2) 0.0201(2) 0.0005(2) -0.0060(2) 0.0021(2)
Br2 0.0398(3) 0.0462(3) 0.0224(2) -0.0065(2) 0.0016(2) -0.0074(2)
Br3 0.0345(2) 0.0459(3) 0.0308(3) -0.0143(2) 0.0037(2) -0.0060(2)
Br4 0.0318(2) 0.0342(2) 0.0209(2) 0.0002(2) -0.0081(2) 0.0013(2)
C1A 0.022(2) 0.032(2) 0.019(2) -0.003(2) 0.001(2) 0.001(2)
C2A 0.026(2) 0.034(2) 0.023(2) -0.003(2) -0.005(2) 0.002(2)
C3A 0.033(2) 0.025(2) 0.023(2) 0.001(2) -0.001(2) 0.003(2)
C4A 0.032(2) 0.036(3) 0.026(2) -0.010(2) -0.003(2) -0.002(2)
C5A 0.031(2) 0.039(3) 0.021(2) -0.004(2) -0.007(2) 0.000(2)
C6A 0.031(2) 0.033(2) 0.019(2) 0.004(2) 0.000(2) 0.003(2)
C7A 0.032(2) 0.028(2) 0.037(3) -0.001(2) -0.006(2) -0.002(2)
C1B 0.033(2) 0.027(2) 0.022(2) -0.006(2) 0.003(2) 0.002(2)
C2B 0.033(2) 0.033(2) 0.031(3) -0.006(2) -0.005(2) -0.005(2)
C3B 0.035(2) 0.034(3) 0.028(2) -0.002(2) -0.010(2) -0.003(2)
C4B 0.037(2) 0.029(2) 0.025(2) -0.002(2) 0.002(2) -0.004(2)
C5B 0.028(2) 0.030(2) 0.034(3) -0.008(2) -0.002(2) -0.004(2)
C6B 0.028(2) 0.031(2) 0.027(2) -0.006(2) -0.002(2) -0.003(2)
C7B 0.048(3) 0.042(3) 0.031(3) 0.005(2) 0.000(2) -0.009(2)

loop_
_atom_site_label
_atom_site_type_symbol
_atom_site_fract_x
_atom_site_fract_y
_atom_site_fract_z
_atom_site_U_iso_or_equiv
_atom_site_thermal_displace_type
_atom_site_occupancy
_atom_site_calc_flag
_atom_site_refinement_flags
Br1 Br 0.27291(8) 0.35475(4) 0.02778(3) 0.03007(12) Uani 1 d .
Br2 Br 0.58455(8) 0.28518(4) -0.08428(3) 0.03643(13) Uani 1 d .
Br3 Br -0.33990(8) 0.46801(4) 0.44518(3) 0.03680(13) Uani 1 d .
Br4 Br 1.33517(7) 0.05737(4) -0.47015(3) 0.02928(12) Uani 1 d .
C1A C -0.1663(7) 0.2697(4) 0.2416(3) 0.0252(9) Uani 1 d .
C2A C -0.1756(7) 0.3828(4) 0.1870(3) 0.0277(9) Uani 1 d .
H2AA H -0.2797(7) 0.4023(4) 0.1363(3) 0.033 Uiso 1 calc R
C3A C -0.0336(7) 0.4663(4) 0.2066(3) 0.0282(10) Uani 1 d .
H3AA H -0.0416(7) 0.5429(4) 0.1692(3) 0.034 Uiso 1 calc R
C4A C 0.1199(8) 0.4396(4) 0.2799(3) 0.0308(10) Uani 1 d .
H4AA H 0.2177(8) 0.4973(4) 0.2925(3) 0.037 Uiso 1 calc R
C5A C 0.1293(7) 0.3280(4) 0.3346(3) 0.0304(10) Uani 1 d .
H5AA H 0.2328(7) 0.3091(4) 0.3856(3) 0.036 Uiso 1 calc R
C6A C -0.0122(7) 0.2436(4) 0.3152(3) 0.0294(10) Uani 1 d .
H6AA H -0.0035(7) 0.1672(4) 0.3528(3) 0.035 Uiso 1 calc R
C7A C -0.3199(7) 0.1787(4) 0.2191(4) 0.0328(10) Uani 1 d .
H7AA H -0.2951(41) 0.1784(17) 0.1460(4) 0.049 Uiso 1 calc R
H7AB H -0.4939(9) 0.1966(14) 0.2423(20) 0.049 Uiso 1 calc R
H7AC H -0.2704(36) 0.1022(5) 0.2546(17) 0.049 Uiso 1 calc R
C1B C 0.8682(7) 0.0766(4) -0.1994(3) 0.0281(9) Uani 1 d .
C2B C 0.7608(8) 0.0938(4) -0.2871(3) 0.0318(10) Uani 1 d .
H2BA H 0.6346(8) 0.0454(4) -0.2924(3) 0.038 Uiso 1 calc R
C3B C 0.8361(8) 0.1810(4) -0.3673(3) 0.0321(10) Uani 1 d .
H3BA H 0.7615(8) 0.1918(4) -0.4270(3) 0.039 Uiso 1 calc R
C4B C 1.0193(8) 0.2521(4) -0.3606(3) 0.0313(10) Uani 1 d .
H4BA H 1.0694(8) 0.3123(4) -0.4153(3) 0.038 Uiso 1 calc R
C5B C 1.1285(8) 0.2355(4) -0.2746(3) 0.0305(10) Uani 1 d .
H5BA H 1.2564(8) 0.2834(4) -0.2703(3) 0.037 Uiso 1 calc R
C6B C 1.0532(7) 0.1492(4) -0.1941(3) 0.0289(9) Uani 1 d .
H6BA H 1.1284(7) 0.1392(4) -0.1346(3) 0.035 Uiso 1 calc R
C7B C 0.7804(9) -0.0168(4) -0.1122(4) 0.0419(12) Uani 1 d .
H7BA H 0.8347(50) -0.0932(4) -0.1299(10) 0.063 Uiso 1 calc R
H7BB H 0.6004(9) -0.0110(17) -0.0980(16) 0.063 Uiso 1 calc R
H7BC H 0.8488(47) -0.0069(17) -0.0520(7) 0.063 Uiso 1 calc R

loop_
_atom_type_symbol
_atom_type_description
_atom_type_scat_dispersion_real
_atom_type_scat_dispersion_imag
_atom_type_scat_source
C C 0.0033 0.0016 'International Tables Vol C Tables 4.2.6.8 and 6.1.1.4'
H H 0.0000 0.0000 'International Tables Vol C Tables 4.2.6.8 and 6.1.1.4'
Br Br -0.2901 2.4595 'International Tables Vol C Tables 4.2.6.8 and 6.1.1.4'

loop_
_geom_angle_atom_site_label_1
_geom_angle_atom_site_label_2
_geom_angle_atom_site_label_3
_geom_angle
_geom_angle_site_symmetry_1
Br2 Br1 C2A 165.43(9) .
Br2 Br1 C3A 164.66(8) .
C2A Br1 C3A 25.75(11) .
Br1 Br2 C6B 166.65(8) .
Br1 Br2 C1B 152.06(8) .
C6B Br2 C1B 24.70(10) .
Br3 Br3 C4A 167.18(9) 2_466
Br3 Br3 C5A 166.40(8) 2_466
C4A Br3 C5A 24.90(11) .
Br4 Br4 C4B 161.05(8) 2_854
Br4 Br4 C3B 171.03(8) 2_854
C4B Br4 C3B 24.78(11) .
C6A C1A C2A 118.6(4) .
C6A C1A C7A 121.4(4) .
C2A C1A C7A 119.9(4) .
C3A C2A C1A 120.2(4) .
C3A C2A Br1 81.1(2) .
C1A C2A Br1 97.4(2) .
C4A C3A C2A 120.8(4) .
C4A C3A Br1 101.2(2) .
C2A C3A Br1 73.2(2) .
C3A C4A C5A 119.3(4) .
C3A C4A Br3 88.6(2) .
C5A C4A Br3 82.1(2) .
C4A C5A C6A 120.2(4) .
C4A C5A Br3 73.0(2) .
C6A C5A Br3 94.0(2) .
C1A C6A C5A 120.8(4) .
C2B C1B C6B 118.3(4) .
C2B C1B C7B 119.9(4) .
C6B C1B C7B 121.8(4) .
C2B C1B Br2 101.2(3) .
C6B C1B Br2 75.1(2) .
C7B C1B Br2 92.7(2) .
C3B C2B C1B 120.6(4) .
C4B C3B C2B 120.3(4) .
C4B C3B Br4 75.8(2) .
C2B C3B Br4 100.4(3) .
C5B C4B C3B 119.7(4) .
C5B C4B Br4 98.0(3) .
C3B C4B Br4 79.4(3) .
C4B C5B C6B 120.3(4) .
C5B C6B C1B 120.8(4) .
C5B C6B Br2 99.5(3) .
C1B C6B Br2 80.2(2) .

loop_
_geom_bond_atom_site_label_1
_geom_bond_atom_site_label_2
_geom_bond_distance
_geom_bond_site_symmetry_2
Br1 Br2 2.3069(7) .
Br1 C2A 3.053(4) .
Br1 C3A 3.150(4) .
Br2 C6B 3.229(4) .
Br2 C1B 3.292(4) .
Br3 Br3 2.2910(9) 2_466
Br3 C4A 3.146(4) .
Br3 C5A 3.259(4) .
Br4 Br4 2.3044(9) 2_854
Br4 C4B 3.196(4) .
Br4 C3B 3.241(4) .
C1A C6A 1.390(6) .
C1A C2A 1.399(6) .
C1A C7A 1.511(6) .
C2A C3A 1.385(6) .
C3A C4A 1.384(6) .
C4A C5A 1.385(6) .
C5A C6A 1.391(6) .
C1B C2B 1.388(6) .
C1B C6B 1.396(6) .
C1B C7B 1.506(6) .
C2B C3B 1.387(6) .
C3B C4B 1.382(6) .
C4B C5B 1.372(6) .
C5B C6B 1.383(6) .
